data_2242613
loop_
_publ_author_name
'Ould Saleck, Ahmed'
'Assani, Abderrazzak'
'Saadi, Mohamed'
'Mercier, Cyrille'
'Follet, Claudine'
'El Ammari, Lahcen'

_publ_section_title
;
 Na~1.85~Mg~1.85~In~1.15~(PO~4~)~3~ and Ag~1.69~Mg~1.69~In~1.31~(PO~4~)~3~
 with alluaudite-type structures
;
_journal_coeditor_code WM5457
_journal_issue 9
_journal_name_full 'Acta Crystallographica Section E'
_journal_page_first 1358
_journal_page_last 1361
_journal_paper_doi 10.1107/S2056989018011799
_journal_volume 74
_journal_year 2018
_chemical_formula_iupac 'Na1.85 Mg1.85 In1.15 (P O4)3'
_chemical_formula_moiety 'Na1.85 Mg1.85 In1.15 O12 P3'
_chemical_formula_structural 'Na1.85 Mg1.85 In1.15 (P O4)3'
_chemical_formula_sum 'In1.15 Mg1.85 Na1.85 O12 P3'
_chemical_formula_weight 504.46
_chemical_name_systematic
;
Sodium magnesium indium(III) tris(orthophosphate)
;
_space_group_crystal_system monoclinic
_space_group_IT_number 15
_space_group_name_Hall '-C 2yc'
_space_group_name_H-M_alt 'C 1 2/c 1'
_symmetry_space_group_name_Hall '-C 2yc'
_symmetry_space_group_name_H-M 'C 1 2/c 1'
_audit_creation_method SHELXL-2016/6
_cell_angle_alpha 90
_cell_angle_beta 114.555(3)
_cell_angle_gamma 90
_cell_formula_units_Z 4
_cell_length_a 11.9796(13)
_cell_length_b 12.6935(13)
_cell_length_c 6.5239(7)
_cell_measurement_reflns_used 2076
_cell_measurement_temperature 296(2)
_cell_measurement_theta_max 35.598
_cell_measurement_theta_min 2.463
_cell_volume 902.33(17)
_computing_cell_refinement
;
SAINT (Bruker, 2014)
;
_computing_data_collection
;
APEX2 (Bruker, 2014)
;
_computing_data_reduction
;
SAINT (Bruker, 2014)
;
_computing_molecular_graphics
;
ORTEP-3 for Windows (Farrugia, 2012) and DIAMOND (Brandenburg,
2006)
;
_computing_publication_material
;
publCIF (Westrip, 2010)
;
_computing_structure_refinement
;
SHELXL2016 (Sheldrick, 2015<i>b</i>)
;
_computing_structure_solution
;
SHELXS2016 (Sheldrick, 2015<i>a</i>)
;
_diffrn_ambient_temperature 296(2)
_diffrn_measured_fraction_theta_full 1.000
_diffrn_measured_fraction_theta_max 0.999
_diffrn_measurement_device_type 'Bruker X8 APEXII'
_diffrn_measurement_method '\f and \w scans'
_diffrn_radiation_monochromator graphite
_diffrn_radiation_source 'fine-focus sealed tube'
_diffrn_radiation_type MoK\a
_diffrn_radiation_wavelength 0.71073
_diffrn_reflns_av_R_equivalents 0.0264
_diffrn_reflns_limit_h_max 19
_diffrn_reflns_limit_h_min -19
_diffrn_reflns_limit_k_max 20
_diffrn_reflns_limit_k_min -20
_diffrn_reflns_limit_l_max 4
_diffrn_reflns_limit_l_min -10
_diffrn_reflns_number 21364
_diffrn_reflns_theta_full 25.242
_diffrn_reflns_theta_max 35.598
_diffrn_reflns_theta_min 2.463
_exptl_absorpt_coefficient_mu 3.819
_exptl_absorpt_correction_T_max 0.7479
_exptl_absorpt_correction_T_min 0.5957
_exptl_absorpt_correction_type multi-scan
_exptl_absorpt_process_details
;
(SADABS; Krause <i>et al.</i>, 2015)
;
_exptl_crystal_colour colourless
_exptl_crystal_density_diffrn 3.713
_exptl_crystal_description block
_exptl_crystal_F_000 960
_exptl_crystal_size_max 0.31
_exptl_crystal_size_mid 0.24
_exptl_crystal_size_min 0.20
_refine_diff_density_max 0.637
_refine_diff_density_min -0.880
_refine_ls_extinction_method none
_refine_ls_goodness_of_fit_ref 1.293
_refine_ls_hydrogen_treatment undef
_refine_ls_matrix_type full
_refine_ls_number_parameters 97
_refine_ls_number_reflns 2076
_refine_ls_number_restraints 0
_refine_ls_restrained_S_all 1.293
_refine_ls_R_factor_all 0.0252
_refine_ls_R_factor_gt 0.0243
_refine_ls_shift/su_max 0.001
_refine_ls_shift/su_mean 0.000
_refine_ls_structure_factor_coef Fsqd
_refine_ls_weighting_details 'w=1/[\s^2^(Fo^2^)+(0.0082P)^2^+5.6344P] where P=(Fo^2^+2Fc^2^)/3'
_refine_ls_weighting_scheme calc
_refine_ls_wR_factor_gt 0.0578
_refine_ls_wR_factor_ref 0.0581
_reflns_number_gt 2012
_reflns_number_total 2076
_reflns_threshold_expression 'I > 2\s(I)'
_cod_data_source_file wm5457sup1.cif
_cod_data_source_block I
_cod_database_code 2242613
_shelx_space_group_comment
;
The symmetry employed for this shelxl refinement is uniquely defined
by the following loop, which should always be used as a source of
symmetry information in preference to the above space-group names.
They are only intended as comments.
;

loop_
_space_group_symop_operation_xyz
'x, y, z'
'-x, y, -z+1/2'
'x+1/2, y+1/2, z'
'-x+1/2, y+1/2, -z+1/2'
'-x, -y, -z'
'x, -y, z-1/2'
'-x+1/2, -y+1/2, -z'
'x+1/2, -y+1/2, z-1/2'

loop_
_atom_site_type_symbol
_atom_site_label
_atom_site_fract_x
_atom_site_fract_y
_atom_site_fract_z
_atom_site_U_iso_or_equiv
_atom_site_adp_type
_atom_site_calc_flag
_atom_site_occupancy
Mg Mg1 0.71903(3) 0.84384(2) 0.13247(5) 0.00578(6) Uani d 0.68
In In1 0.71903(3) 0.84384(2) 0.13247(5) 0.00578(6) Uani d 0.32
In In2 0.500000 0.73266(2) 0.250000 0.00619(6) Uani d 0.51
Mg Mg2 0.500000 0.73266(2) 0.250000 0.00619(6) Uani d 0.49
P P1 0.76657(4) 0.60997(4) 0.37446(8) 0.00665(8) Uani d 1
P P2 0.500000 0.29168(6) 0.250000 0.00702(11) Uani d 1
Na Na1 0.500000 0.500000 0.000000 0.0261(4) Uani d 1
Na Na2 1.000000 0.4813(2) 0.750000 0.0369(8) Uani d 0.848(9)
O O1 0.77790(14) 0.67695(12) 0.1877(2) 0.0092(2) Uani d 1
O O2 0.83997(14) 0.66480(12) 0.6061(2) 0.0096(2) Uani d 1
O O3 0.82556(15) 0.50207(12) 0.3858(3) 0.0126(3) Uani d 1
O O4 0.62982(14) 0.60255(13) 0.3291(3) 0.0128(3) Uani d 1
O O5 0.59943(14) 0.36515(12) 0.2450(3) 0.0124(3) Uani d 1
O O6 0.45840(13) 0.22035(12) 0.0372(2) 0.0099(2) Uani d 1

loop_
_atom_site_aniso_label
_atom_site_aniso_U_11
_atom_site_aniso_U_22
_atom_site_aniso_U_33
_atom_site_aniso_U_12
_atom_site_aniso_U_13
_atom_site_aniso_U_23
Mg1 0.00607(11) 0.00594(11) 0.00620(11) -0.00056(8) 0.00342(8) -0.00092(8)
In1 0.00607(11) 0.00594(11) 0.00620(11) -0.00056(8) 0.00342(8) -0.00092(8)
In2 0.00700(12) 0.00580(11) 0.00657(11) 0.000 0.00360(9) 0.000
Mg2 0.00700(12) 0.00580(11) 0.00657(11) 0.000 0.00360(9) 0.000
P1 0.00876(19) 0.00636(18) 0.00521(17) -0.00120(14) 0.00328(15) -0.00039(14)
P2 0.0072(3) 0.0077(3) 0.0054(2) 0.000 0.0018(2) 0.000
Na1 0.0375(9) 0.0121(6) 0.0156(6) 0.0017(6) -0.0020(6) 0.0029(5)
Na2 0.0228(11) 0.0569(17) 0.0235(11) 0.000 0.0020(8) 0.000
O1 0.0121(6) 0.0098(6) 0.0062(5) -0.0004(5) 0.0044(5) 0.0014(4)
O2 0.0136(6) 0.0099(6) 0.0053(5) -0.0027(5) 0.0039(5) -0.0017(4)
O3 0.0189(7) 0.0062(5) 0.0135(6) 0.0003(5) 0.0077(5) -0.0009(5)
O4 0.0109(6) 0.0136(6) 0.0156(7) -0.0035(5) 0.0072(5) -0.0016(5)
O5 0.0090(6) 0.0111(6) 0.0155(7) -0.0012(5) 0.0036(5) 0.0053(5)
O6 0.0083(5) 0.0131(6) 0.0076(5) 0.0007(5) 0.0026(4) -0.0026(5)

loop_
_atom_type_symbol
_atom_type_description
_atom_type_scat_dispersion_real
_atom_type_scat_dispersion_imag
_atom_type_scat_source
O O 0.0106 0.0060 'International Tables Vol C Tables 4.2.6.8 and 6.1.1.4'
Na Na 0.0362 0.0249 'International Tables Vol C Tables 4.2.6.8 and 6.1.1.4'
Mg Mg 0.0486 0.0363 'International Tables Vol C Tables 4.2.6.8 and 6.1.1.4'
P P 0.1023 0.0942 'International Tables Vol C Tables 4.2.6.8 and 6.1.1.4'
In In -0.7276 1.3100 'International Tables Vol C Tables 4.2.6.8 and 6.1.1.4'

loop_
_geom_angle_atom_site_label_1
_geom_angle_atom_site_label_2
_geom_angle_atom_site_label_3
_geom_angle_site_symmetry_1
_geom_angle_site_symmetry_3
_geom_angle
O5 Mg1 O3 4_655 4_655 95.94(6)
O5 Mg1 O2 4_655 7_666 111.05(6)
O3 Mg1 O2 4_655 7_666 86.09(6)
O5 Mg1 O6 4_655 5_665 162.43(6)
O3 Mg1 O6 4_655 5_665 99.50(6)
O2 Mg1 O6 7_666 5_665 78.50(6)
O5 Mg1 O1 4_655 7_665 87.10(6)
O3 Mg1 O1 4_655 7_665 100.00(6)
O2 Mg1 O1 7_666 7_665 160.31(6)
O6 Mg1 O1 5_665 7_665 82.03(6)
O5 Mg1 O1 4_655 . 81.05(6)
O3 Mg1 O1 4_655 . 174.39(6)
O2 Mg1 O1 7_666 . 90.57(6)
O6 Mg1 O1 5_665 . 84.22(6)
O1 Mg1 O1 7_665 . 84.63(6)
O4 In2 O4 2_655 . 81.40(8)
O4 In2 O2 2_655 7_666 165.44(6)
O4 In2 O2 . 7_666 86.40(6)
O4 In2 O2 2_655 8_465 86.40(6)
O4 In2 O2 . 8_465 165.44(6)
O2 In2 O2 7_666 8_465 106.70(8)
O4 In2 O6 2_655 6_566 90.87(6)
O4 In2 O6 . 6_566 113.19(6)
O2 In2 O6 7_666 6_566 86.65(5)
O2 In2 O6 8_465 6_566 74.72(5)
O4 In2 O6 2_655 5_665 113.19(6)
O4 In2 O6 . 5_665 90.87(6)
O2 In2 O6 7_666 5_665 74.72(5)
O2 In2 O6 8_465 5_665 86.65(5)
O6 In2 O6 6_566 5_665 148.70(8)
O3 P1 O1 . . 110.04(9)
O3 P1 O4 . . 112.79(9)
O1 P1 O4 . . 108.57(9)
O3 P1 O2 . . 106.82(9)
O1 P1 O2 . . 108.72(8)
O4 P1 O2 . . 109.83(9)
O5 P2 O5 . 2_655 104.53(13)
O5 P2 O6 . 2_655 114.33(8)
O5 P2 O6 2_655 2_655 107.48(9)
O5 P2 O6 . . 107.48(9)
O5 P2 O6 2_655 . 114.33(8)
O6 P2 O6 2_655 . 108.82(12)
O5 Na1 O5 5_665 . 180.0
O5 Na1 O4 5_665 . 99.83(6)
O5 Na1 O4 . . 80.17(6)
O5 Na1 O4 5_665 5_665 80.17(6)
O5 Na1 O4 . 5_665 99.83(6)
O4 Na1 O4 . 5_665 180.0
O5 Na1 O4 5_665 6_565 107.59(6)
O5 Na1 O4 . 6_565 72.41(6)
O4 Na1 O4 . 6_565 111.56(7)
O4 Na1 O4 5_665 6_565 68.44(7)
O5 Na1 O4 5_665 2_655 72.41(6)
O5 Na1 O4 . 2_655 107.59(6)
O4 Na1 O4 . 2_655 68.44(7)
O4 Na1 O4 5_665 2_655 111.56(7)
O4 Na1 O4 6_565 2_655 180.0
O5 Na1 O5 5_665 6_565 52.70(6)
O5 Na1 O5 . 6_565 127.30(6)
O4 Na1 O5 . 6_565 85.86(5)
O4 Na1 O5 5_665 6_565 94.14(5)
O4 Na1 O5 6_565 6_565 66.27(5)
O4 Na1 O5 2_655 6_565 113.73(5)
O5 Na1 O5 5_665 2_655 127.30(6)
O5 Na1 O5 . 2_655 52.70(6)
O4 Na1 O5 . 2_655 94.14(5)
O4 Na1 O5 5_665 2_655 85.86(5)
O4 Na1 O5 6_565 2_655 113.73(5)
O4 Na1 O5 2_655 2_655 66.27(5)
O5 Na1 O5 6_565 2_655 180.0
O3 Na2 O3 . 2_756 167.61(15)
O3 Na2 O3 . 5_766 98.29(5)
O3 Na2 O3 2_756 5_766 80.70(5)
O3 Na2 O3 . 6_566 80.70(5)
O3 Na2 O3 2_756 6_566 98.29(5)
O3 Na2 O3 5_766 6_566 170.69(14)
O3 Na2 O6 . 8_556 73.60(6)
O3 Na2 O6 2_756 8_556 118.42(10)
O3 Na2 O6 5_766 8_556 84.80(7)
O3 Na2 O6 6_566 8_556 103.66(8)
O3 Na2 O6 . 7_656 118.42(10)
O3 Na2 O6 2_756 7_656 73.60(6)
O3 Na2 O6 5_766 7_656 103.66(8)
O3 Na2 O6 6_566 7_656 84.80(7)
O6 Na2 O6 8_556 7_656 52.60(8)
O3 Na2 O2 . . 54.35(6)
O3 Na2 O2 2_756 . 114.22(10)
O3 Na2 O2 5_766 . 109.91(9)
O3 Na2 O2 6_566 . 61.95(6)
O6 Na2 O2 8_556 . 126.98(4)
O6 Na2 O2 7_656 . 146.30(5)
O3 Na2 O2 . 2_756 114.22(10)
O3 Na2 O2 2_756 2_756 54.35(6)
O3 Na2 O2 5_766 2_756 61.95(6)
O3 Na2 O2 6_566 2_756 109.91(9)
O6 Na2 O2 8_556 2_756 146.30(5)
O6 Na2 O2 7_656 2_756 126.98(4)
O2 Na2 O2 . 2_756 73.83(9)

loop_
_geom_bond_atom_site_label_1
_geom_bond_atom_site_label_2
_geom_bond_site_symmetry_2
_geom_bond_distance
Mg1 O5 4_655 1.9992(16)
Mg1 O3 4_655 2.0690(16)
Mg1 O2 7_666 2.1030(15)
Mg1 O6 5_665 2.1099(15)
Mg1 O1 7_665 2.1207(14)
Mg1 O1 . 2.2144(15)
In2 O4 2_655 2.1783(17)
In2 O4 . 2.1784(17)
In2 O2 7_666 2.1807(15)
In2 O2 8_465 2.1807(15)
In2 O6 6_566 2.2115(15)
In2 O6 5_665 2.2115(15)
P1 O3 . 1.5287(16)
P1 O1 . 1.5373(15)
P1 O4 . 1.5419(16)
P1 O2 . 1.5609(15)
P2 O5 . 1.5238(16)
P2 O5 2_655 1.5238(16)
P2 O6 2_655 1.5558(15)
P2 O6 . 1.5558(15)
Na1 O5 5_665 2.3068(15)
Na1 O5 . 2.3068(15)
Na1 O4 . 2.4387(16)
Na1 O4 5_665 2.4388(16)
Na1 O4 6_565 2.6072(15)
Na1 O4 2_655 2.6072(15)
Na1 O5 6_565 2.9603(17)
Na1 O5 2_655 2.9603(17)
Na2 O3 . 2.4401(17)
Na2 O3 2_756 2.4401(17)
Na2 O3 5_766 2.5955(17)
Na2 O3 6_566 2.5955(17)
Na2 O6 8_556 2.856(3)
Na2 O6 7_656 2.856(3)
Na2 O2 . 2.913(3)
Na2 O2 2_756 2.913(3)

_cod_database_fobs_code 2242613
